data_4518046
loop_
_publ_author_name
'Gissot, Arnaud'
'Massip, St\'ephane'
'Barth\'el\'emy, Philippe'

_publ_section_title
;
 Intramolecular Michael Additions in Uridine Derivatives: Isolation of the
 Labile 5&#x2032;O-C6 Cyclonucleoside
;
_journal_issue 38
_journal_name_full 'ACS Omega'
_journal_page_first 24746
_journal_page_last 24753
_journal_paper_doi 10.1021/acsomega.0c03348
_journal_volume 5
_journal_year 2020
_chemical_absolute_configuration ad
_chemical_formula_sum 'C13 H17 Cl3 N2 O6'
_chemical_formula_weight 403.63
_space_group_crystal_system monoclinic
_space_group_IT_number 5
_space_group_name_Hall 'C 2y'
_space_group_name_H-M_alt 'C 1 2 1'
_atom_sites_solution_hydrogens geom
_audit_creation_method SHELXL-2014/7
_audit_update_record
;
2018-07-11 deposited with the CCDC.	2020-06-10 downloaded from the CCDC.
;
_cell_angle_alpha 90
_cell_angle_beta 102.302(2)
_cell_angle_gamma 90
_cell_formula_units_Z 4
_cell_length_a 16.6577(3)
_cell_length_b 9.0916(2)
_cell_length_c 11.5007(2)
_cell_measurement_reflns_used 12802
_cell_measurement_temperature 153(2)
_cell_measurement_theta_max 75.6060
_cell_measurement_theta_min 3.9210
_cell_volume 1701.73(6)
_computing_cell_refinement 'CrysAlisPro 1.171.38.43'
_computing_data_collection 'CrystalClear-SM Expert 2.1 (Rigaku, 2013)'
_computing_data_reduction 'CrysAlisPro 1.171.38.43'
_computing_structure_refinement 'SHELXL-2014/7 (Sheldrick, 2014)'
_computing_structure_solution 'SHELXS-2014/7 (Sheldrick, 2014)'
_diffrn_ambient_temperature 153(2)
_diffrn_detector_area_resol_mean 5.8140
_diffrn_measured_fraction_theta_full 0.996
_diffrn_measured_fraction_theta_max 0.996
_diffrn_measurement_device_type 'Rigaku PILATUS conversion'
_diffrn_measurement_method 'profile data from \w-scans'
_diffrn_radiation_type CuK\a
_diffrn_radiation_wavelength 1.54184
_diffrn_reflns_av_R_equivalents 0.0319
_diffrn_reflns_av_unetI/netI 0.0180
_diffrn_reflns_Laue_measured_fraction_full 0.996
_diffrn_reflns_Laue_measured_fraction_max 0.996
_diffrn_reflns_limit_h_max 18
_diffrn_reflns_limit_h_min -20
_diffrn_reflns_limit_k_max 9
_diffrn_reflns_limit_k_min -10
_diffrn_reflns_limit_l_max 13
_diffrn_reflns_limit_l_min -13
_diffrn_reflns_number 12488
_diffrn_reflns_point_group_measured_fraction_full 0.916
_diffrn_reflns_point_group_measured_fraction_max 0.915
_diffrn_reflns_theta_full 67.684
_diffrn_reflns_theta_max 68.244
_diffrn_reflns_theta_min 6.485
_diffrn_source 'Rotating Anode'
_exptl_absorpt_coefficient_mu 5.188
_exptl_absorpt_correction_T_max 1.00000
_exptl_absorpt_correction_T_min 0.50543
_exptl_absorpt_correction_type multi-scan
_exptl_absorpt_process_details 'CrysAlisPro 1.171.38.43'
_exptl_crystal_colour colourless
_exptl_crystal_density_diffrn 1.575
_exptl_crystal_description prism
_exptl_crystal_F_000 832
_exptl_crystal_size_max 0.120
_exptl_crystal_size_mid 0.080
_exptl_crystal_size_min 0.080
_refine_diff_density_max 0.277
_refine_diff_density_min -0.340
_refine_diff_density_rms 0.050
_refine_ls_abs_structure_details
;
 Flack x determined using 1158 quotients [(I+)-(I-)]/[(I+)+(I-)]
 (Parsons, Flack and Wagner, Acta Cryst. B69 (2013) 249-259).
;
_refine_ls_abs_structure_Flack 0.014(14)
_refine_ls_extinction_coef 0.0056(4)
_refine_ls_extinction_expression Fc^*^=kFc[1+0.001xFc^2^\l^3^/sin(2\q)]^-1/4^
_refine_ls_extinction_method 'SHELXL-2014/7 (Sheldrick 2014'
_refine_ls_goodness_of_fit_ref 1.014
_refine_ls_hydrogen_treatment constr
_refine_ls_matrix_type full
_refine_ls_number_parameters 259
_refine_ls_number_reflns 2865
_refine_ls_number_restraints 19
_refine_ls_restrained_S_all 1.109
_refine_ls_R_factor_all 0.0388
_refine_ls_R_factor_gt 0.0383
_refine_ls_shift/su_max 0.000
_refine_ls_shift/su_mean 0.000
_refine_ls_structure_factor_coef Fsqd
_refine_ls_weighting_details 'w=1/[\s^2^(Fo^2^)+(0.0542P)^2^+1.8944P] where P=(Fo^2^+2Fc^2^)/3'
_refine_ls_weighting_scheme calc
_refine_ls_wR_factor_gt 0.0992
_refine_ls_wR_factor_ref 0.0997
_reflns_Friedel_coverage 0.720
_reflns_Friedel_fraction_full 0.824
_reflns_Friedel_fraction_max 0.822
_reflns_number_gt 2824
_reflns_number_total 2865
_reflns_threshold_expression 'I > 2\s(I)'
_cod_data_source_file ao0c03348_si_003.cif
_cod_data_source_block shelx
_cod_depositor_comments 'Adding full bibliography for 4518045--4518047.cif.'
_cod_original_sg_symbol_H-M 'C 2'
_cod_database_code 4518046
_shelx_shelxl_version_number 2014/7
_shelx_space_group_comment
;
The symmetry employed for this shelxl refinement is uniquely defined
by the following loop, which should always be used as a source of
symmetry information in preference to the above space-group names.
They are only intended as comments.
;
_shelx_estimated_absorpt_t_min 0.575
_shelx_estimated_absorpt_t_max 0.682
_exptl_absorpt_special_details
;
CrysAlisPro 1.171.38.43 (Rigaku Oxford Diffraction, 2015)
Empirical absorption correction using spherical harmonics,
 implemented in SCALE3 ABSPACK scaling algorithm.
;

loop_
_space_group_symop_operation_xyz
'x, y, z'
'-x, y, -z'
'x+1/2, y+1/2, z'
'-x+1/2, y+1/2, -z'

loop_
_atom_site_label
_atom_site_type_symbol
_atom_site_fract_x
_atom_site_fract_y
_atom_site_fract_z
_atom_site_U_iso_or_equiv
_atom_site_adp_type
_atom_site_occupancy
_atom_site_site_symmetry_order
_atom_site_calc_flag
_atom_site_refinement_flags_posn
_atom_site_refinement_flags_adp
_atom_site_refinement_flags_occupancy
_atom_site_disorder_assembly
_atom_site_disorder_group
N1 N 0.13686(16) 0.1897(4) 0.4547(2) 0.0309(6) Uani 1 1 d . . . . .
C2 C 0.11495(18) 0.0660(4) 0.3900(3) 0.0300(7) Uani 1 1 d . . . . .
N3 N 0.09779(16) -0.0585(3) 0.4499(2) 0.0320(6) Uani 1 1 d . . . . .
H3 H 0.0796 -0.1360 0.4064 0.038 Uiso 1 1 calc R U . . .
C4 C 0.10653(19) -0.0720(4) 0.5710(3) 0.0332(8) Uani 1 1 d . . . . .
C5 C 0.1121(2) 0.0693(5) 0.6370(3) 0.0414(9) Uani 1 1 d . . . . .
H5A H 0.1455 0.0523 0.7180 0.050 Uiso 1 1 calc R U . . .
H5B H 0.0560 0.0960 0.6458 0.050 Uiso 1 1 calc R U . . .
C6 C 0.14813(19) 0.2012(4) 0.5842(3) 0.0311(7) Uani 1 1 d . . . . .
H6 H 0.2080 0.2099 0.6210 0.037 Uiso 1 1 calc R U . . .
O7 O 0.10607(13) 0.3276(3) 0.6127(2) 0.0325(5) Uani 1 1 d . . . . .
C8 C 0.1547(2) 0.4582(4) 0.6306(3) 0.0344(8) Uani 1 1 d . . . . .
H8A H 0.2068 0.4374 0.6879 0.041 Uiso 1 1 calc R U . . .
H8B H 0.1250 0.5349 0.6657 0.041 Uiso 1 1 calc R U . . .
C9 C 0.1738(2) 0.5156(4) 0.5161(3) 0.0308(7) Uani 1 1 d . . . . .
H9 H 0.2086 0.6058 0.5338 0.037 Uiso 1 1 calc R U . . .
O10 O 0.21853(12) 0.4048(3) 0.4646(2) 0.0312(5) Uani 1 1 d . . . . .
C11 C 0.16114(19) 0.3154(4) 0.3884(3) 0.0314(7) Uani 1 1 d . . . . .
H11 H 0.1863 0.2778 0.3226 0.038 Uiso 1 1 calc R U . . .
O12 O 0.10964(17) 0.0611(3) 0.28237(19) 0.0425(6) Uani 1 1 d . . . . .
O13 O 0.10403(17) -0.1906(3) 0.6177(2) 0.0454(7) Uani 1 1 d . . . . .
C14 C 0.09979(19) 0.5497(4) 0.4173(3) 0.0309(7) Uani 1 1 d . . . . .
H14 H 0.0496 0.5744 0.4481 0.037 Uiso 1 1 calc R U . . .
O15 O 0.12249(15) 0.6639(3) 0.3445(2) 0.0349(6) Uani 1 1 d . . . . .
C16 C 0.0929(2) 0.6231(4) 0.2227(3) 0.0328(8) Uani 1 1 d . . . . .
O17 O 0.09759(17) 0.4678(3) 0.2228(2) 0.0420(7) Uani 1 1 d . . . . .
C18 C 0.0880(2) 0.4145(4) 0.3360(3) 0.0325(8) Uani 1 1 d . . . . .
H18 H 0.0339 0.3649 0.3321 0.039 Uiso 1 1 calc R U . . .
C19 C 0.0062(2) 0.6780(6) 0.1789(4) 0.0557(12) Uani 1 1 d . . . . .
H19A H -0.0156 0.6401 0.0986 0.084 Uiso 1 1 calc R U . . .
H19B H 0.0062 0.7858 0.1772 0.084 Uiso 1 1 calc R U . . .
H19C H -0.0284 0.6438 0.2327 0.084 Uiso 1 1 calc R U . . .
C20 C 0.1518(2) 0.6824(5) 0.1518(3) 0.0420(9) Uani 1 1 d . . . . .
H20A H 0.2065 0.6408 0.1822 0.063 Uiso 1 1 calc R U . . .
H20B H 0.1543 0.7898 0.1590 0.063 Uiso 1 1 calc R U . . .
H20C H 0.1329 0.6552 0.0679 0.063 Uiso 1 1 calc R U . . .
C21 C 0.1395(4) 0.2019(6) 1.0386(4) 0.0765(16) Uani 1 1 d D . . . .
H21A H 0.1054 0.2250 1.0981 0.092 Uiso 0.5 1 calc R U P A 1
H21B H 0.1071 0.1879 1.1017 0.092 Uiso 0.3 1 calc R U P B 2
H21C H 0.1124 0.2437 1.1010 0.092 Uiso 0.2 1 calc R U P C 3
Cl22 Cl 0.1258(6) 0.3352(9) 0.9277(6) 0.0797(18) Uani 0.5 1 d D . P D 1
Cl23 Cl 0.2359(4) 0.1888(13) 1.1035(7) 0.196(5) Uani 0.5 1 d D . P D 1
Cl24 Cl 0.1150(9) 0.0285(7) 0.9770(5) 0.170(5) Uani 0.5 1 d D . P D 1
Cl32 Cl 0.0884(9) 0.3296(14) 0.9364(9) 0.088(3) Uani 0.3 1 d D . P D 2
Cl33 Cl 0.2534(5) 0.2511(9) 1.1170(7) 0.071(2) Uani 0.3 1 d D . P D 2
Cl34 Cl 0.1605(6) 0.0296(11) 0.9867(9) 0.075(2) Uani 0.3 1 d D . P D 2
Cl42 Cl 0.0584(8) 0.0761(19) 0.9574(14) 0.125(5) Uiso 0.2 1 d D . P D 3
Cl43 Cl 0.2379(12) 0.245(4) 1.092(2) 0.165(11) Uiso 0.2 1 d D . P D 3
Cl44 Cl 0.121(3) 0.344(3) 0.927(3) 0.206(16) Uiso 0.2 1 d D . P D 3

loop_
_atom_site_aniso_label
_atom_site_aniso_U_11
_atom_site_aniso_U_22
_atom_site_aniso_U_33
_atom_site_aniso_U_23
_atom_site_aniso_U_13
_atom_site_aniso_U_12
N1 0.0397(14) 0.0286(16) 0.0265(13) 0.0012(11) 0.0114(10) -0.0034(12)
C2 0.0306(15) 0.0273(19) 0.0322(15) 0.0033(14) 0.0073(12) -0.0019(13)
N3 0.0385(14) 0.0263(17) 0.0318(14) -0.0010(12) 0.0090(11) -0.0011(12)
C4 0.0316(15) 0.035(2) 0.0347(16) 0.0064(15) 0.0113(12) 0.0014(14)
C5 0.055(2) 0.042(2) 0.0302(15) 0.0009(16) 0.0151(14) -0.0095(18)
C6 0.0337(15) 0.035(2) 0.0255(15) 0.0038(14) 0.0089(11) -0.0017(14)
O7 0.0350(11) 0.0357(14) 0.0294(11) -0.0021(10) 0.0128(9) -0.0002(10)
C8 0.0421(17) 0.034(2) 0.0272(15) -0.0042(14) 0.0082(13) -0.0003(14)
C9 0.0332(15) 0.031(2) 0.0298(15) -0.0005(14) 0.0090(12) 0.0007(13)
O10 0.0269(10) 0.0351(14) 0.0326(11) -0.0010(10) 0.0090(8) -0.0014(9)
C11 0.0371(15) 0.032(2) 0.0266(14) 0.0011(14) 0.0104(12) -0.0043(15)
O12 0.0636(16) 0.0375(15) 0.0267(11) -0.0013(11) 0.0100(10) -0.0070(12)
O13 0.0594(16) 0.0351(16) 0.0459(15) 0.0102(13) 0.0204(12) 0.0010(13)
C14 0.0312(15) 0.036(2) 0.0275(14) 0.0054(15) 0.0114(12) 0.0023(14)
O15 0.0487(13) 0.0298(14) 0.0269(12) 0.0016(10) 0.0096(10) -0.0003(10)
C16 0.0386(16) 0.035(2) 0.0251(16) 0.0042(14) 0.0073(13) -0.0001(14)
O17 0.0657(16) 0.0357(16) 0.0233(12) -0.0005(10) 0.0061(10) -0.0061(12)
C18 0.0344(15) 0.034(2) 0.0292(16) 0.0037(14) 0.0065(12) -0.0062(14)
C19 0.048(2) 0.084(4) 0.037(2) 0.012(2) 0.0117(16) 0.018(2)
C20 0.0492(19) 0.048(2) 0.0306(17) 0.0037(16) 0.0129(14) -0.0061(17)
C21 0.137(5) 0.059(3) 0.041(2) 0.006(2) 0.035(3) 0.012(3)
Cl22 0.149(5) 0.052(2) 0.040(2) 0.0144(14) 0.025(2) 0.027(3)
Cl23 0.113(4) 0.356(12) 0.151(6) 0.179(7) 0.101(4) 0.132(6)
Cl24 0.420(17) 0.040(3) 0.051(2) -0.0030(18) 0.053(7) -0.027(7)
Cl32 0.179(10) 0.055(4) 0.027(3) 0.007(2) 0.015(5) 0.039(6)
Cl33 0.090(4) 0.080(4) 0.063(3) -0.024(3) 0.062(3) -0.013(3)
Cl34 0.124(4) 0.049(4) 0.064(4) 0.009(3) 0.045(3) 0.003(3)

loop_
_atom_type_symbol
_atom_type_description
_atom_type_scat_dispersion_real
_atom_type_scat_dispersion_imag
_atom_type_scat_source
C C 0.0181 0.0091 'International Tables Vol C Tables 4.2.6.8 and 6.1.1.4'
H H 0.0000 0.0000 'International Tables Vol C Tables 4.2.6.8 and 6.1.1.4'
N N 0.0311 0.0180 'International Tables Vol C Tables 4.2.6.8 and 6.1.1.4'
O O 0.0492 0.0322 'International Tables Vol C Tables 4.2.6.8 and 6.1.1.4'
Cl Cl 0.3639 0.7018 'International Tables Vol C Tables 4.2.6.8 and 6.1.1.4'

loop_
_geom_angle_atom_site_label_1
_geom_angle_atom_site_label_2
_geom_angle_atom_site_label_3
_geom_angle
_geom_angle_site_symmetry_1
_geom_angle_site_symmetry_3
_geom_angle_publ_flag
C2 N1 C6 125.3(3) . . ?
C2 N1 C11 115.5(3) . . ?
C6 N1 C11 118.6(3) . . ?
O12 C2 N1 122.6(3) . . ?
O12 C2 N3 119.7(3) . . ?
N1 C2 N3 117.7(3) . . ?
C4 N3 C2 126.0(3) . . ?
O13 C4 N3 121.5(3) . . ?
O13 C4 C5 123.3(3) . . ?
N3 C4 C5 115.0(3) . . ?
C4 C5 C6 117.6(3) . . ?
O7 C6 N1 109.3(3) . . ?
O7 C6 C5 106.8(2) . . ?
N1 C6 C5 111.9(3) . . ?
C6 O7 C8 114.4(2) . . ?
O7 C8 C9 112.3(3) . . ?
O10 C9 C8 109.7(3) . . ?
O10 C9 C14 103.9(2) . . ?
C8 C9 C14 115.7(3) . . ?
C11 O10 C9 108.4(2) . . ?
O10 C11 N1 110.4(2) . . ?
O10 C11 C18 106.4(3) . . ?
N1 C11 C18 112.0(3) . . ?
O15 C14 C9 108.1(3) . . ?
O15 C14 C18 103.9(2) . . ?
C9 C14 C18 105.7(3) . . ?
C14 O15 C16 107.7(3) . . ?
O17 C16 O15 104.5(3) . . ?
O17 C16 C20 108.4(3) . . ?
O15 C16 C20 108.0(3) . . ?
O17 C16 C19 112.3(3) . . ?
O15 C16 C19 110.2(3) . . ?
C20 C16 C19 112.9(3) . . ?
C16 O17 C18 108.8(3) . . ?
O17 C18 C11 108.9(3) . . ?
O17 C18 C14 105.0(3) . . ?
C11 C18 C14 104.1(2) . . ?
Cl23 C21 Cl24 104.1(7) . . ?
Cl23 C21 Cl22 110.5(6) . . ?
Cl24 C21 Cl22 110.5(4) . . ?
Cl32 C21 Cl34 118.3(6) . . ?
Cl43 C21 Cl44 95.7(16) . . ?
Cl43 C21 Cl42 151.5(12) . . ?
Cl44 C21 Cl42 95.0(12) . . ?
Cl32 C21 Cl33 116.2(7) . . ?
Cl34 C21 Cl33 96.7(5) . . ?
C21 Cl42 Cl42 111.5(9) . 2_557 ?

loop_
_geom_bond_atom_site_label_1
_geom_bond_atom_site_label_2
_geom_bond_distance
_geom_bond_site_symmetry_2
_geom_bond_publ_flag
N1 C2 1.355(5) . ?
N1 C6 1.465(4) . ?
N1 C11 1.478(4) . ?
C2 O12 1.223(4) . ?
C2 N3 1.385(4) . ?
N3 C4 1.374(4) . ?
C4 O13 1.210(5) . ?
C4 C5 1.485(6) . ?
C5 C6 1.525(5) . ?
C6 O7 1.419(4) . ?
O7 C8 1.427(5) . ?
C8 C9 1.512(4) . ?
C9 O10 1.452(4) . ?
C9 C14 1.520(4) . ?
O10 C11 1.409(4) . ?
C11 C18 1.532(5) . ?
C14 O15 1.435(4) . ?
C14 C18 1.532(5) . ?
O15 C16 1.432(4) . ?
C16 O17 1.414(4) . ?
C16 C20 1.503(5) . ?
C16 C19 1.510(5) . ?
O17 C18 1.430(4) . ?
C21 Cl23 1.625(10) . ?
C21 Cl43 1.67(2) . ?
C21 Cl24 1.741(8) . ?
C21 Cl22 1.739(8) . ?
C21 Cl32 1.740(11) . ?
C21 Cl34 1.738(11) . ?
C21 Cl44 1.80(2) . ?
C21 Cl42 1.862(15) . ?
C21 Cl33 1.971(10) . ?
Cl42 Cl42 2.36(3) 2_557 ?

loop_
_geom_torsion_atom_site_label_1
_geom_torsion_atom_site_label_2
_geom_torsion_atom_site_label_3
_geom_torsion_atom_site_label_4
_geom_torsion
_geom_torsion_site_symmetry_1
_geom_torsion_site_symmetry_2
_geom_torsion_site_symmetry_3
_geom_torsion_site_symmetry_4
_geom_torsion_publ_flag
C6 N1 C2 O12 -177.0(3) . . . . ?
C11 N1 C2 O12 -5.2(4) . . . . ?
C6 N1 C2 N3 3.3(4) . . . . ?
C11 N1 C2 N3 175.1(3) . . . . ?
O12 C2 N3 C4 175.3(3) . . . . ?
N1 C2 N3 C4 -5.0(5) . . . . ?
C2 N3 C4 O13 -166.9(3) . . . . ?
C2 N3 C4 C5 18.0(5) . . . . ?
O13 C4 C5 C6 156.2(3) . . . . ?
N3 C4 C5 C6 -28.7(5) . . . . ?
C2 N1 C6 O7 -132.4(3) . . . . ?
C11 N1 C6 O7 56.1(3) . . . . ?
C2 N1 C6 C5 -14.3(4) . . . . ?
C11 N1 C6 C5 174.1(3) . . . . ?
C4 C5 C6 O7 146.1(3) . . . . ?
C4 C5 C6 N1 26.6(4) . . . . ?
N1 C6 O7 C8 -91.1(3) . . . . ?
C5 C6 O7 C8 147.7(3) . . . . ?
C6 O7 C8 C9 70.3(3) . . . . ?
O7 C8 C9 O10 -59.7(3) . . . . ?
O7 C8 C9 C14 57.5(4) . . . . ?
C8 C9 O10 C11 89.7(3) . . . . ?
C14 C9 O10 C11 -34.6(3) . . . . ?
C9 O10 C11 N1 -89.7(3) . . . . ?
C9 O10 C11 C18 32.2(3) . . . . ?
C2 N1 C11 O10 -150.7(3) . . . . ?
C6 N1 C11 O10 21.7(4) . . . . ?
C2 N1 C11 C18 90.8(3) . . . . ?
C6 N1 C11 C18 -96.8(3) . . . . ?
O10 C9 C14 O15 -87.9(3) . . . . ?
C8 C9 C14 O15 151.7(3) . . . . ?
O10 C9 C14 C18 22.8(3) . . . . ?
C8 C9 C14 C18 -97.5(3) . . . . ?
C9 C14 O15 C16 134.9(3) . . . . ?
C18 C14 O15 C16 22.9(3) . . . . ?
C14 O15 C16 O17 -32.4(3) . . . . ?
C14 O15 C16 C20 -147.7(3) . . . . ?
C14 O15 C16 C19 88.5(4) . . . . ?
O15 C16 O17 C18 28.9(3) . . . . ?
C20 C16 O17 C18 144.0(3) . . . . ?
C19 C16 O17 C18 -90.6(3) . . . . ?
C16 O17 C18 C11 -125.7(3) . . . . ?
C16 O17 C18 C14 -14.7(3) . . . . ?
O10 C11 C18 O17 95.5(3) . . . . ?
N1 C11 C18 O17 -143.7(3) . . . . ?
O10 C11 C18 C14 -16.1(3) . . . . ?
N1 C11 C18 C14 104.7(3) . . . . ?
O15 C14 C18 O17 -5.1(3) . . . . ?
C9 C14 C18 O17 -118.9(3) . . . . ?
O15 C14 C18 C11 109.2(3) . . . . ?
C9 C14 C18 C11 -4.5(3) . . . . ?
Cl43 C21 Cl42 Cl42 144(2) . . . 2_557 ?
Cl44 C21 Cl42 Cl42 -104.5(17) . . . 2_557 ?
